data_2200439
loop_
_publ_author_name
'Graham Smith'
'Raymond C. Bott'
'Urs D. Wermuth'

_publ_section_title
;
 Guanidinium 3,5-dinitrosalicylate
;
_journal_issue 7
_journal_name_full 'Acta Crystallographica Section E'
_journal_page_first o640
_journal_page_last o642
_journal_paper_doi 10.1107/S1600536801010303
_journal_volume 57
_journal_year 2001
_chemical_formula_iupac 'C H6 N3 1+, C7 H3 N2 O7 1-'
_chemical_formula_moiety 'C H6 N3 1+, C7 H3 N2 O7 1-'
_chemical_formula_sum 'C8 H9 N5 O7'
_chemical_formula_weight 287.19
_space_group_IT_number 14
_symmetry_cell_setting monoclinic
_symmetry_space_group_name_Hall '-P 2yn'
_symmetry_space_group_name_H-M 'P 1 21/n 1'
_cell_angle_alpha 90.00
_cell_angle_beta 90.696(16)
_cell_angle_gamma 90.00
_cell_formula_units_Z 4
_cell_length_a 9.806(3)
_cell_length_b 5.928(3)
_cell_length_c 19.933(2)
_cell_measurement_reflns_used 25
_cell_measurement_temperature 293(2)
_cell_measurement_theta_max 20.0
_cell_measurement_theta_min 18.0
_cell_volume 1158.6(7)
_computing_cell_refinement 'MSC/AFC Diffractometer Control Software'
_computing_data_collection
;MSC/AFC Diffractometer Control Software (Molecular Structure Corporation,
 1996)
;
_computing_data_reduction 'TEXSAN for Windows (Molecular Structure Corporation, 1997-1999)'
_computing_publication_material 'TEXSAN for Windows and PLATON for Windows (Spek, 1999)'
_computing_structure_refinement 'SHELXL97 (Sheldrick, 1997)'
_computing_structure_solution 'SAPI91 (Fan, 1991)'
_diffrn_ambient_temperature 293(2)
_diffrn_measured_fraction_theta_full .997
_diffrn_measured_fraction_theta_max .997
_diffrn_measurement_device 'Rigaku AFC-7R'
_diffrn_measurement_method \w-2\q
_diffrn_radiation_monochromator graphite
_diffrn_radiation_source 'Rigaku rotating anode'
_diffrn_radiation_type 'Mo K\a'
_diffrn_radiation_wavelength .71069
_diffrn_reflns_av_R_equivalents .0243
_diffrn_reflns_av_sigmaI/netI .0397
_diffrn_reflns_limit_h_max 11
_diffrn_reflns_limit_h_min 0
_diffrn_reflns_limit_k_max 7
_diffrn_reflns_limit_k_min 0
_diffrn_reflns_limit_l_max 23
_diffrn_reflns_limit_l_min -23
_diffrn_reflns_number 2172
_diffrn_reflns_theta_full 25.05
_diffrn_reflns_theta_max 25.05
_diffrn_reflns_theta_min 3.59
_diffrn_standards_decay_% .06
_diffrn_standards_interval_count 150
_diffrn_standards_number 3
_exptl_absorpt_coefficient_mu .146
_exptl_absorpt_correction_type none
_exptl_crystal_colour yellow
_exptl_crystal_density_diffrn 1.647
_exptl_crystal_density_meas ?
_exptl_crystal_description prism
_exptl_crystal_F_000 592
_exptl_crystal_size_max .50
_exptl_crystal_size_mid .35
_exptl_crystal_size_min .20
_refine_diff_density_max .203
_refine_diff_density_min -.258
_refine_ls_extinction_coef .020(3)
_refine_ls_extinction_method SHELXL97
_refine_ls_goodness_of_fit_ref 1.052
_refine_ls_hydrogen_treatment mixed
_refine_ls_matrix_type full
_refine_ls_number_parameters 203
_refine_ls_number_reflns 2046
_refine_ls_number_restraints 0
_refine_ls_restrained_S_all 1.052
_refine_ls_R_factor_all .0798
_refine_ls_R_factor_gt .0400
_refine_ls_shift/su_max .001
_refine_ls_shift/su_mean .000
_refine_ls_structure_factor_coef Fsqd
_refine_ls_weighting_details 'calc w = 1/[\s^2^(Fo^2^)+(0.069P)^2^+0.2414P] where P = (Fo^2^+2Fc^2^)/3'
_refine_ls_weighting_scheme calc
_refine_ls_wR_factor_ref .1335
_reflns_number_gt 1307
_reflns_number_total 2046
_reflns_threshold_expression I>2\s(I)
_cod_data_source_file ci6032.cif
_cod_data_source_block I
_cod_depositor_comments
;
The following automatic conversions were performed:

'_exptl_crystal_density_meas' value 'not measured' was changed to '?'
- the value is perceived as not measured.

Automatic conversion script
Id: cif_fix_values 3008 2015-01-20 13:52:24Z robertas 
;
_cod_original_sg_symbol_H-M 'P 21/n'
_cod_database_code 2200439
_cod_database_fobs_code 2200439

loop_
_symmetry_equiv_pos_as_xyz
'  +x,  +y,  +z'
1/2-x,1/2+y,1/2-z
'  -x,  -y,  -z'
1/2+x,1/2-y,1/2+z

loop_
_atom_site_label
_atom_site_fract_x
_atom_site_fract_y
_atom_site_fract_z
_atom_site_U_iso_or_equiv
_atom_site_adp_type
_atom_site_calc_flag
_atom_site_refinement_flags
_atom_site_occupancy
_atom_site_disorder_assembly
_atom_site_disorder_group
_atom_site_type_symbol
O2 .65837(17) .6396(3) .98486(8) .0436(5) Uani d . 1 . . O
O31 .83449(19) .4200(3) 1.06521(9) .0501(5) Uani d . 1 . . O
O32 .98992(19) .2454(3) 1.00877(10) .0543(5) Uani d . 1 . . O
O51 .8458(3) -.1971(4) .82068(13) .0826(8) Uani d . 1 . . O
O52 .6500(2) -.1372(4) .77317(10) .0611(6) Uani d . 1 . . O
O71 .40088(18) .5676(3) .82569(9) .0502(5) Uani d . 1 . . O
O72 .47063(17) .7643(3) .91460(9) .0456(5) Uani d . 1 . . O
N3 .8750(2) .3251(4) 1.01429(11) .0390(5) Uani d . 1 . . N
N5 .7390(3) -.0916(4) .81482(11) .0502(6) Uani d . 1 . . N
N81 .0928(2) 1.2513(4) .82760(11) .0480(6) Uani d . 1 . . N
N82 .2517(2) 1.0963(4) .90016(10) .0448(6) Uani d . 1 . . N
N83 .1977(2) .9180(4) .80152(11) .0543(6) Uani d . 1 . . N
C1 .5892(2) .4279(4) .88924(11) .0349(6) Uani d . 1 . . C
C2 .6757(2) .4637(4) .94650(11) .0341(6) Uani d . 1 . . C
C3 .7821(2) .3044(4) .95685(11) .0343(6) Uani d . 1 . . C
C4 .8043(2) .1253(4) .91408(12) .0371(6) Uani d . 1 . . C
C5 .7165(2) .0991(4) .86011(12) .0389(6) Uani d . 1 . . C
C6 .6096(2) .2457(4) .84735(11) .0376(6) Uani d . 1 . . C
C7 .4780(2) .5938(4) .87450(12) .0383(6) Uani d . 1 . . C
C8 .1811(2) 1.0882(4) .84278(11) .0373(6) Uani d . 1 . . C
H2 .574(3) .719(5) .9580(10) .065 Uiso d . 1 . . H
H4 .879 .010 .925 .038 Uiso d . 1 . . H
H6 .553 .230 .805 .038 Uiso d . 1 . . H
H811 .089(2) 1.372(4) .8500(10) .048 Uiso d . 1 . . H
H812 .045(2) 1.234(4) .7920(10) .053 Uiso d . 1 . . H
H821 .317(2) .998(4) .9050(10) .058 Uiso d . 1 . . H
H822 .247(2) 1.214(3) .9270(10) .053 Uiso d . 1 . . H
H831 .161(2) .922(3) .7590(10) .063 Uiso d . 1 . . H
H832 .268(2) .800(4) .8090(10) .070 Uiso d . 1 . . H

loop_
_atom_site_aniso_label
_atom_site_aniso_U_11
_atom_site_aniso_U_22
_atom_site_aniso_U_33
_atom_site_aniso_U_12
_atom_site_aniso_U_13
_atom_site_aniso_U_23
O2 .0467(10) .0430(10) .0408(9) .0087(8) -.0149(8) -.0066(8)
O31 .0548(11) .0580(13) .0374(10) .0037(9) -.0126(8) -.0040(9)
O32 .0412(10) .0516(12) .0697(13) .0109(9) -.0169(9) -.0034(10)
O51 .0801(16) .0825(17) .0850(16) .0337(14) -.0104(13) -.0368(14)
O52 .0715(13) .0644(14) .0471(11) -.0114(11) -.0070(10) -.0148(10)
O71 .0476(11) .0609(12) .0417(10) .0051(9) -.0184(8) -.0015(9)
O72 .0436(10) .0461(11) .0468(10) .0086(8) -.0130(8) -.0032(9)
N3 .0377(12) .0370(11) .0420(12) .0007(9) -.0101(9) .0035(10)
N5 .0593(15) .0478(14) .0436(13) -.0025(12) .0042(11) -.0095(11)
N81 .0473(12) .0531(14) .0433(12) .0070(11) -.0130(10) -.0051(11)
N82 .0506(13) .0463(13) .0373(11) .0076(10) -.0120(10) -.0042(10)
N83 .0690(15) .0574(15) .0359(12) .0165(12) -.0170(11) -.0068(11)
C1 .0329(12) .0395(14) .0322(12) -.0012(10) -.0020(9) .0035(10)
C2 .0344(12) .0337(13) .0340(12) -.0010(10) -.0014(10) .0006(11)
C3 .0319(12) .0391(14) .0317(12) -.0026(10) -.0046(9) .0043(10)
C4 .0355(12) .0362(13) .0396(13) -.0005(10) .0023(10) .0023(11)
C5 .0419(13) .0385(14) .0366(13) -.0045(11) .0044(11) -.0030(11)
C6 .0385(13) .0443(15) .0300(12) -.0070(11) .0001(10) -.0015(11)
C7 .0374(13) .0444(15) .0329(12) -.0020(11) -.0046(10) .0023(11)
C8 .0356(12) .0446(15) .0317(12) -.0005(12) -.0032(10) .0033(11)

loop_
_atom_type_symbol
_atom_type_description
_atom_type_scat_dispersion_real
_atom_type_scat_dispersion_imag
_atom_type_scat_source
O O .0106 .0060 'International Tables Vol C Tables 4.2.6.8 and 6.1.1.4'
N N .0061 .0033 'International Tables Vol C Tables 4.2.6.8 and 6.1.1.4'
C C .0033 .0016 'International Tables Vol C Tables 4.2.6.8 and 6.1.1.4'
H H .0000 .0000 'International Tables Vol C Tables 4.2.6.8 and 6.1.1.4'

loop_
_geom_angle_atom_site_label_1
_geom_angle_atom_site_label_2
_geom_angle_atom_site_label_3
_geom_angle
C2 O2 H2 99(2)
C7 O72 H2 101(2)
O32 N3 O31 123.8(2)
O32 N3 C3 117.5(2)
O31 N3 C3 118.7(2)
O51 N5 O52 123.5(2)
O51 N5 C5 118.1(2)
O52 N5 C5 118.4(2)
C8 N81 H811 121.9(14)
C8 N81 H812 116.9(16)
H811 N81 H812 121(2)
C8 N82 H821 116.5(14)
C8 N82 H822 121.3(13)
H821 N82 H822 120.5(19)
C8 N83 H831 120.6(12)
C8 N83 H832 122.6(12)
H831 N83 H832 114.9(17)
C6 C1 C2 120.7(2)
C6 C1 C7 120.4(2)
C2 C1 C7 118.9(2)
O2 C2 C3 123.2(2)
O2 C2 C1 120.4(2)
C3 C2 C1 116.4(2)
C4 C3 C2 122.9(2)
C4 C3 N3 116.5(2)
C2 C3 N3 120.6(2)
C5 C4 C3 117.8(2)
C5 C4 H4 122
C3 C4 H4 120
C4 C5 C6 122.5(2)
C4 C5 N5 118.1(2)
C6 C5 N5 119.4(2)
C1 C6 C5 119.7(2)
C1 C6 H6 120
C5 C6 H6 120
O71 C7 O72 123.2(2)
O71 C7 C1 120.7(2)
O72 C7 C1 116.0(2)
N83 C8 N81 120.1(2)
N83 C8 N82 119.9(2)
N81 C8 N82 120.0(2)

loop_
_geom_bond_atom_site_label_1
_geom_bond_atom_site_label_2
_geom_bond_site_symmetry_2
_geom_bond_distance
_geom_bond_publ_flag
O2 C2 . 1.305(3) ?
O2 H2 . 1.09(2) ?
O31 N3 . 1.231(3) ?
O32 N3 . 1.228(3) ?
O51 N5 . 1.224(3) ?
O52 N5 . 1.227(3) ?
O71 C7 . 1.235(3) ?
O72 C7 . 1.291(3) ?
N3 C3 . 1.460(3) ?
N5 C5 . 1.465(3) ?
N81 C8 . 1.330(3) ?
N81 H811 . .84(2) ?
N81 H812 . .85(2) ?
N82 C8 . 1.331(3) ?
N82 H821 . .87(2) ?
N82 H822 . .881(19) ?
N83 C8 . 1.313(3) ?
N83 H831 . .92(2) ?
N83 H832 . .99(2) ?
C1 C6 . 1.381(3) ?
C1 C2 . 1.429(3) ?
C1 C7 . 1.495(3) ?
C2 C3 . 1.420(3) ?
C3 C4 . 1.381(3) ?
C4 C5 . 1.379(3) ?
C4 H4 . 1.02 ?
C5 C6 . 1.383(4) ?
C6 H6 . 1.01 ?

loop_
_geom_torsion_atom_site_label_1
_geom_torsion_atom_site_label_2
_geom_torsion_atom_site_label_3
_geom_torsion_atom_site_label_4
_geom_torsion
C6 C1 C2 O2 178.1(2)
C7 C1 C2 O2 -.6(3)
C6 C1 C2 C3 .5(3)
C7 C1 C2 C3 -178.2(2)
O2 C2 C3 C4 -176.5(2)
C1 C2 C3 C4 1.0(3)
O2 C2 C3 N3 3.1(4)
C1 C2 C3 N3 -179.4(2)
O32 N3 C3 C4 26.5(3)
O31 N3 C3 C4 -153.4(2)
O32 N3 C3 C2 -153.1(2)
O31 N3 C3 C2 27.1(3)
C2 C3 C4 C5 -1.7(4)
N3 C3 C4 C5 178.8(2)
C3 C4 C5 C6 .7(4)
C3 C4 C5 N5 -179.5(2)
O51 N5 C5 C4 -11.2(4)
O52 N5 C5 C4 168.7(2)
O51 N5 C5 C6 168.5(3)
O52 N5 C5 C6 -11.5(3)
C2 C1 C6 C5 -1.4(4)
C7 C1 C6 C5 177.3(2)
C4 C5 C6 C1 .8(4)
N5 C5 C6 C1 -178.9(2)
C6 C1 C7 O71 1.7(4)
C2 C1 C7 O71 -179.6(2)
C6 C1 C7 O72 -176.9(2)
C2 C1 C7 O72 1.9(3)
